data_4319547
loop_
_publ_author_name
'Jos\'e Vicente'
'Mar\'ia Teresa Chicote'
'Sonia Huertas'
'Delia Bautista'
'Peter G. Jones'
'Axel K. Fischer'

_publ_section_title
;
 Mononuclear (Pd, Pt), Heterodinuclear (PdAg, PtAg), and Tetranuclear
 (Pd2Ag2, Pt2Ag2) 1,1-Ethylenedithiolato Complexes
;
_journal_name_full 'Inorganic Chemistry'
_journal_page_first 2051
_journal_page_last 2057
_journal_paper_doi 10.1021/ic000996e
_journal_volume 40
_journal_year 2001
_chemical_formula_sum 'C87 H78 Ag2 Cl2 O13 P4 Pt2 S4'
_chemical_formula_weight 2260.43
_chemical_name_systematic
;

 ?

;
_space_group_IT_number 2
_symmetry_cell_setting triclinic
_symmetry_space_group_name_Hall '-P 1'
_symmetry_space_group_name_H-M 'P -1'
_atom_sites_solution_hydrogens geom
_atom_sites_solution_primary direct
_atom_sites_solution_secondary difmap
_audit_creation_method SHELXL-97
_cell_angle_alpha 80.422(10)
_cell_angle_beta 73.741(10)
_cell_angle_gamma 87.582(10)
_cell_formula_units_Z 1
_cell_length_a 10.6869(10)
_cell_length_b 12.574(2)
_cell_length_c 16.482(2)
_cell_measurement_reflns_used 8192
_cell_measurement_temperature 173(2)
_cell_measurement_theta_max 28
_cell_measurement_theta_min 2
_cell_volume 2096.6(5)
_computing_cell_refinement 'Siemens SAINT'
_computing_data_collection 'Siemens SMART'
_computing_data_reduction 'Siemens SAINT'
_computing_molecular_graphics 'Siemens XP'
_computing_publication_material SHELXL-97
_computing_structure_refinement 'SHELXL-97 (Sheldrick, 1997)'
_computing_structure_solution 'SHELXS-97 (Sheldrick, 1990)'
_diffrn_ambient_temperature 173(2)
_diffrn_detector_area_resol_mean 8.192
_diffrn_measured_fraction_theta_full 0.977
_diffrn_measured_fraction_theta_max 0.964
_diffrn_measurement_device_type 'Siemens SMART'
_diffrn_measurement_method \w-scan
_diffrn_radiation_monochromator graphite
_diffrn_radiation_source 'fine-focus sealed tube'
_diffrn_radiation_type MoK\a
_diffrn_radiation_wavelength 0.71073
_diffrn_reflns_av_R_equivalents 0.0246
_diffrn_reflns_av_sigmaI/netI 0.0534
_diffrn_reflns_limit_h_max 14
_diffrn_reflns_limit_h_min -13
_diffrn_reflns_limit_k_max 8
_diffrn_reflns_limit_k_min -16
_diffrn_reflns_limit_l_max 21
_diffrn_reflns_limit_l_min -21
_diffrn_reflns_number 14292
_diffrn_reflns_theta_full 28.00
_diffrn_reflns_theta_max 28.27
_diffrn_reflns_theta_min 1.64
_exptl_absorpt_coefficient_mu 4.088
_exptl_absorpt_correction_T_max 0.999
_exptl_absorpt_correction_T_min 0.660
_exptl_absorpt_correction_type multi-scan
_exptl_absorpt_process_details SADABS
_exptl_crystal_colour colourless
_exptl_crystal_density_diffrn 1.790
_exptl_crystal_density_method 'not measured'
_exptl_crystal_description prism
_exptl_crystal_F_000 1112
_exptl_crystal_size_max 0.36
_exptl_crystal_size_mid 0.24
_exptl_crystal_size_min 0.14
_refine_diff_density_max 2.056
_refine_diff_density_min -2.534
_refine_diff_density_rms 0.153
_refine_ls_extinction_method none
_refine_ls_goodness_of_fit_ref 1.004
_refine_ls_hydrogen_treatment 'rigid methyls, others riding'
_refine_ls_matrix_type full
_refine_ls_number_parameters 511
_refine_ls_number_reflns 10026
_refine_ls_number_restraints 52
_refine_ls_restrained_S_all 1.005
_refine_ls_R_factor_all 0.0430
_refine_ls_R_factor_gt 0.0337
_refine_ls_shift/su_max 0.159
_refine_ls_shift/su_mean 0.002
_refine_ls_structure_factor_coef Fsqd
_refine_ls_weighting_details 'calc w=1/[\s^2^(Fo^2^)+(0.0441P)^2^] where P=(Fo^2^+2Fc^2^)/3'
_refine_ls_weighting_scheme calc
_refine_ls_wR_factor_gt 0.0798
_refine_ls_wR_factor_ref 0.0842
_reflns_number_gt 8563
_reflns_number_total 10026
_reflns_threshold_expression >2sigma(I)
_cod_data_source_file ic000996e_5.cif
_cod_data_source_block torre
_cod_depositor_comments
;
The following automatic conversions were performed:

'_geom_angle_publ_flag' value 'Y' changed to 'y' according to the
built-in table from CIF Core dictionary named 'cif_core.dic' version
2.4.1 from 2010-06-29 (44 times).

'_geom_bond_publ_flag' value 'Y'
changed to 'y' according to the built-in table from CIF Core
dictionary named 'cif_core.dic' version 2.4.1 from 2010-06-29 (23
times).

Automatic conversion script
Id: cif_fix_values 1646 2011-03-28 12:23:43Z adriana 
;
_cod_database_code 4319547

loop_
_symmetry_equiv_pos_as_xyz
'x, y, z'
'-x, -y, -z'

loop_
_atom_site_label
_atom_site_type_symbol
_atom_site_fract_x
_atom_site_fract_y
_atom_site_fract_z
_atom_site_U_iso_or_equiv
_atom_site_adp_type
_atom_site_occupancy
_atom_site_symmetry_multiplicity
_atom_site_calc_flag
_atom_site_refinement_flags
_atom_site_disorder_assembly
_atom_site_disorder_group
Pt Pt 0.036584(14) 0.475672(12) 0.176722(9) 0.01765(5) Uani 1 1 d . . .
Ag Ag -0.13132(3) 0.44334(3) 0.05525(2) 0.03076(8) Uani 1 1 d . . .
P1 P -0.12624(10) 0.44581(8) 0.30343(6) 0.0194(2) Uani 1 1 d . . .
P2 P 0.10920(10) 0.64273(8) 0.18158(6) 0.0190(2) Uani 1 1 d . . .
S1 S 0.20547(9) 0.44199(8) 0.05569(6) 0.02128(19) Uani 1 1 d . . .
S2 S -0.02436(10) 0.31351(8) 0.14303(6) 0.0221(2) Uani 1 1 d . . .
O1 O 0.1161(4) 0.0754(3) -0.0019(3) 0.0454(9) Uani 1 1 d . . .
O2 O 0.3665(3) 0.3168(3) -0.0692(2) 0.0408(8) Uani 1 1 d . . .
C1 C 0.1339(4) 0.3117(3) 0.0695(3) 0.0223(8) Uani 1 1 d . . .
C2 C 0.1918(4) 0.2242(3) 0.0379(3) 0.0235(8) Uani 1 1 d . . .
C3 C 0.1236(4) 0.1160(3) 0.0585(3) 0.0311(10) Uani 1 1 d . . .
C4 C 0.0747(6) 0.0596(4) 0.1495(4) 0.0527(15) Uani 1 1 d . . .
H4A H -0.0141 0.0331 0.1596 0.063 Uiso 1 1 calc R . .
H4B H 0.0746 0.1104 0.1887 0.063 Uiso 1 1 calc R . .
H4C H 0.1318 -0.0012 0.1596 0.063 Uiso 1 1 calc R . .
C5 C 0.3251(4) 0.2304(3) -0.0241(3) 0.0266(9) Uani 1 1 d . . .
C6 C 0.4056(5) 0.1303(4) -0.0285(3) 0.0332(10) Uani 1 1 d . . .
H6A H 0.3625 0.0764 -0.0482 0.040 Uiso 1 1 calc R . .
H6B H 0.4153 0.1016 0.0284 0.040 Uiso 1 1 calc R . .
H6C H 0.4918 0.1473 -0.0687 0.040 Uiso 1 1 calc R . .
C11 C -0.0900(4) 0.3293(3) 0.3747(3) 0.0237(8) Uani 1 1 d D . .
C12 C 0.0171(4) 0.2616(3) 0.3498(3) 0.0282(9) Uani 1 1 d D . .
H12 H 0.0765 0.2780 0.2944 0.034 Uiso 1 1 calc R . .
C13 C 0.0368(5) 0.1706(4) 0.4058(3) 0.0355(11) Uani 1 1 d D . .
H13 H 0.1098 0.1255 0.3886 0.043 Uiso 1 1 calc R . .
C14 C -0.0503(5) 0.1457(4) 0.4868(3) 0.0367(11) Uani 1 1 d D . .
H14 H -0.0372 0.0833 0.5247 0.044 Uiso 1 1 calc R . .
C15 C -0.1562(5) 0.2121(4) 0.5124(3) 0.0344(10) Uani 1 1 d D . .
H15 H -0.2151 0.1952 0.5679 0.041 Uiso 1 1 calc R . .
C16 C -0.1765(4) 0.3025(3) 0.4575(3) 0.0288(9) Uani 1 1 d D . .
H16 H -0.2494 0.3473 0.4757 0.035 Uiso 1 1 calc R . .
C21 C -0.1746(4) 0.5439(3) 0.3767(3) 0.0233(8) Uani 1 1 d D . .
C22 C -0.2958(5) 0.5932(4) 0.3923(3) 0.0427(13) Uani 1 1 d D . .
H22 H -0.3554 0.5794 0.3620 0.051 Uiso 1 1 calc R . .
C23 C -0.3299(5) 0.6623(5) 0.4521(4) 0.0522(17) Uani 1 1 d D . .
H23 H -0.4132 0.6954 0.4623 0.063 Uiso 1 1 calc R . .
C24 C -0.2458(5) 0.6841(4) 0.4972(3) 0.0409(12) Uani 1 1 d D . .
H24 H -0.2707 0.7313 0.5384 0.049 Uiso 1 1 calc R . .
C25 C -0.1246(5) 0.6360(4) 0.4815(3) 0.0321(10) Uani 1 1 d D . .
H25 H -0.0651 0.6511 0.5115 0.039 Uiso 1 1 calc R . .
C26 C -0.0892(4) 0.5664(3) 0.4225(3) 0.0224(8) Uani 1 1 d D . .
H26 H -0.0059 0.5333 0.4129 0.027 Uiso 1 1 calc R . .
C31 C -0.2750(4) 0.4119(3) 0.2794(3) 0.0235(8) Uani 1 1 d D . .
C32 C -0.3221(4) 0.4847(3) 0.2213(3) 0.0263(9) Uani 1 1 d D . .
H32 H -0.2774 0.5510 0.1960 0.032 Uiso 1 1 calc R . .
C33 C -0.4340(4) 0.4611(4) 0.2001(3) 0.0311(10) Uani 1 1 d D . .
H33 H -0.4657 0.5111 0.1606 0.037 Uiso 1 1 calc R . .
C34 C -0.4989(4) 0.3643(4) 0.2368(3) 0.0332(10) Uani 1 1 d D . .
H34 H -0.5759 0.3486 0.2230 0.040 Uiso 1 1 calc R . .
C35 C -0.4529(5) 0.2908(4) 0.2932(3) 0.0357(11) Uani 1 1 d D . .
H35 H -0.4968 0.2239 0.3169 0.043 Uiso 1 1 calc R . .
C36 C -0.3413(4) 0.3145(4) 0.3156(3) 0.0303(9) Uani 1 1 d D . .
H36 H -0.3106 0.2642 0.3554 0.036 Uiso 1 1 calc R . .
C41 C -0.0222(4) 0.7352(3) 0.2189(2) 0.0221(8) Uani 1 1 d D . .
C42 C -0.1280(4) 0.7416(4) 0.1837(3) 0.0292(9) Uani 1 1 d D . .
H42 H -0.1300 0.6981 0.1421 0.035 Uiso 1 1 calc R . .
C43 C -0.2304(5) 0.8122(4) 0.2098(3) 0.0384(11) Uani 1 1 d D . .
H43 H -0.3018 0.8166 0.1857 0.046 Uiso 1 1 calc R . .
C44 C -0.2289(5) 0.8759(4) 0.2706(3) 0.0434(13) Uani 1 1 d D . .
H44 H -0.2989 0.9237 0.2882 0.052 Uiso 1 1 calc R . .
C45 C -0.1244(5) 0.8691(4) 0.3056(3) 0.0366(11) Uani 1 1 d D . .
H45 H -0.1237 0.9123 0.3476 0.044 Uiso 1 1 calc R . .
C46 C -0.0202(4) 0.8002(4) 0.2802(3) 0.0292(9) Uani 1 1 d D . .
H46 H 0.0514 0.7972 0.3041 0.035 Uiso 1 1 calc R . .
C51 C 0.2244(4) 0.6461(3) 0.2435(3) 0.0233(8) Uani 1 1 d D . .
C52 C 0.2415(4) 0.5557(4) 0.3024(3) 0.0315(10) Uani 1 1 d D . .
H52 H 0.1941 0.4910 0.3095 0.038 Uiso 1 1 calc R . .
C53 C 0.3290(5) 0.5626(4) 0.3499(3) 0.0409(12) Uani 1 1 d D . .
H53 H 0.3411 0.5024 0.3901 0.049 Uiso 1 1 calc R . .
C54 C 0.3983(5) 0.6570(4) 0.3389(3) 0.0433(13) Uani 1 1 d D . .
H54 H 0.4568 0.6611 0.3724 0.052 Uiso 1 1 calc R . .
C55 C 0.3841(4) 0.7444(4) 0.2806(3) 0.0395(12) Uani 1 1 d D . .
H55 H 0.4343 0.8078 0.2727 0.047 Uiso 1 1 calc R . .
C56 C 0.2959(4) 0.7403(4) 0.2331(3) 0.0315(10) Uani 1 1 d D . .
H56 H 0.2844 0.8015 0.1936 0.038 Uiso 1 1 calc R . .
C61 C 0.1997(4) 0.7105(3) 0.0756(3) 0.0238(8) Uani 1 1 d D . .
C62 C 0.3248(4) 0.6716(3) 0.0387(3) 0.0276(9) Uani 1 1 d D . .
H62 H 0.3600 0.6127 0.0692 0.033 Uiso 1 1 calc R . .
C63 C 0.3969(5) 0.7194(4) -0.0424(3) 0.0357(11) Uani 1 1 d D . .
H63 H 0.4811 0.6927 -0.0670 0.043 Uiso 1 1 calc R . .
C64 C 0.3463(5) 0.8060(4) -0.0876(3) 0.0383(11) Uani 1 1 d D . .
H64 H 0.3951 0.8378 -0.1433 0.046 Uiso 1 1 calc R . .
C65 C 0.2241(5) 0.8455(4) -0.0506(3) 0.0352(11) Uani 1 1 d D . .
H65 H 0.1902 0.9056 -0.0808 0.042 Uiso 1 1 calc R . .
C66 C 0.1499(4) 0.7979(3) 0.0308(3) 0.0273(9) Uani 1 1 d D . .
H66 H 0.0660 0.8252 0.0553 0.033 Uiso 1 1 calc R . .
Cl Cl 0.35136(12) 0.04128(10) 0.25890(8) 0.0408(3) Uani 1 1 d . . .
O3 O 0.4620(5) 0.0279(4) 0.2923(4) 0.0756(14) Uani 1 1 d . . .
O4 O 0.3855(5) 0.0006(4) 0.1783(3) 0.0688(13) Uani 1 1 d . . .
O5 O 0.3202(4) 0.1537(3) 0.2434(3) 0.0600(11) Uani 1 1 d . . .
O6 O 0.2412(4) -0.0178(3) 0.3164(3) 0.0535(10) Uani 1 1 d . . .
C97 C 0.4768(17) -0.1486(12) 0.5079(12) 0.086(2) Uiso 0.50 1 d PD A -1
C98 C 0.4668(13) -0.0449(11) 0.4993(10) 0.086(2) Uiso 0.50 1 d PD A -1
C99 C 0.5884(16) 0.0033(16) 0.4648(13) 0.086(2) Uiso 0.50 1 d PD A -1
O99 O 0.3614(11) 0.0082(9) 0.5142(8) 0.086(2) Uiso 0.50 1 d PD A -1

loop_
_atom_site_aniso_label
_atom_site_aniso_U_11
_atom_site_aniso_U_22
_atom_site_aniso_U_33
_atom_site_aniso_U_23
_atom_site_aniso_U_13
_atom_site_aniso_U_12
Pt 0.01992(8) 0.01996(8) 0.01319(8) -0.00533(5) -0.00304(5) -0.00117(5)
Ag 0.03611(19) 0.03071(18) 0.02704(18) -0.00173(13) -0.01262(15) -0.00262(14)
P1 0.0212(5) 0.0216(5) 0.0148(5) -0.0050(4) -0.0030(4) 0.0010(4)
P2 0.0212(5) 0.0202(5) 0.0158(5) -0.0053(4) -0.0039(4) -0.0012(4)
S1 0.0230(5) 0.0244(5) 0.0152(5) -0.0060(4) -0.0013(4) -0.0030(4)
S2 0.0252(5) 0.0217(5) 0.0187(5) -0.0064(4) -0.0027(4) -0.0035(4)
O1 0.053(2) 0.0358(19) 0.057(3) -0.0200(17) -0.023(2) -0.0023(16)
O2 0.044(2) 0.0319(18) 0.036(2) -0.0022(14) 0.0056(16) -0.0003(15)
C1 0.028(2) 0.0224(19) 0.019(2) -0.0069(15) -0.0075(17) -0.0011(16)
C2 0.028(2) 0.023(2) 0.019(2) -0.0043(15) -0.0062(17) 0.0000(16)
C3 0.028(2) 0.021(2) 0.045(3) -0.0061(19) -0.011(2) 0.0028(17)
C4 0.062(4) 0.029(3) 0.059(4) 0.009(2) -0.012(3) -0.006(2)
C5 0.032(2) 0.028(2) 0.020(2) -0.0086(17) -0.0056(18) 0.0010(18)
C6 0.033(2) 0.032(2) 0.033(3) -0.0109(19) -0.004(2) 0.0065(19)
C11 0.028(2) 0.028(2) 0.0152(19) -0.0095(16) -0.0040(16) 0.0032(17)
C12 0.037(2) 0.028(2) 0.020(2) -0.0088(17) -0.0054(19) 0.0024(18)
C13 0.049(3) 0.030(2) 0.028(2) -0.0090(19) -0.009(2) 0.012(2)
C14 0.057(3) 0.024(2) 0.027(2) -0.0025(18) -0.010(2) 0.004(2)
C15 0.048(3) 0.028(2) 0.019(2) 0.0015(17) 0.001(2) -0.001(2)
C16 0.033(2) 0.028(2) 0.022(2) -0.0042(17) -0.0023(18) -0.0003(18)
C21 0.026(2) 0.027(2) 0.017(2) -0.0052(16) -0.0049(16) 0.0046(16)
C22 0.039(3) 0.061(3) 0.042(3) -0.029(3) -0.025(2) 0.023(2)
C23 0.046(3) 0.070(4) 0.056(4) -0.041(3) -0.029(3) 0.038(3)
C24 0.054(3) 0.044(3) 0.031(3) -0.021(2) -0.016(2) 0.017(2)
C25 0.043(3) 0.033(2) 0.026(2) -0.0112(18) -0.016(2) 0.003(2)
C26 0.0206(19) 0.029(2) 0.018(2) -0.0057(16) -0.0043(16) 0.0014(16)
C31 0.0220(19) 0.028(2) 0.019(2) -0.0082(16) -0.0014(16) -0.0028(16)
C32 0.025(2) 0.032(2) 0.021(2) -0.0073(17) -0.0022(17) -0.0028(17)
C33 0.024(2) 0.044(3) 0.027(2) -0.0106(19) -0.0059(18) -0.0016(18)
C34 0.025(2) 0.048(3) 0.028(2) -0.014(2) -0.0041(19) -0.0089(19)
C35 0.037(3) 0.037(3) 0.033(3) -0.005(2) -0.008(2) -0.015(2)
C36 0.035(2) 0.030(2) 0.024(2) -0.0027(17) -0.0047(19) -0.0045(18)
C41 0.026(2) 0.0226(19) 0.0151(19) -0.0035(15) -0.0020(16) 0.0024(16)
C42 0.030(2) 0.035(2) 0.021(2) -0.0034(17) -0.0058(18) 0.0000(18)
C43 0.034(3) 0.049(3) 0.031(3) -0.004(2) -0.009(2) 0.010(2)
C44 0.042(3) 0.050(3) 0.034(3) -0.011(2) -0.003(2) 0.020(2)
C45 0.045(3) 0.034(3) 0.031(3) -0.013(2) -0.006(2) 0.011(2)
C46 0.035(2) 0.030(2) 0.022(2) -0.0065(17) -0.0067(19) 0.0037(18)
C51 0.0205(19) 0.030(2) 0.019(2) -0.0093(16) -0.0027(16) 0.0013(16)
C52 0.027(2) 0.039(3) 0.031(2) -0.0120(19) -0.0101(19) 0.0124(19)
C53 0.035(3) 0.057(3) 0.035(3) -0.010(2) -0.018(2) 0.017(2)
C54 0.029(2) 0.071(4) 0.042(3) -0.031(3) -0.019(2) 0.016(2)
C55 0.023(2) 0.059(3) 0.043(3) -0.030(3) -0.006(2) -0.001(2)
C56 0.029(2) 0.037(2) 0.030(2) -0.0148(19) -0.0055(19) -0.0020(18)
C61 0.027(2) 0.026(2) 0.018(2) -0.0090(16) -0.0030(17) -0.0064(16)
C62 0.026(2) 0.029(2) 0.027(2) -0.0081(17) -0.0046(18) 0.0002(17)
C63 0.030(2) 0.044(3) 0.029(3) -0.016(2) 0.004(2) -0.007(2)
C64 0.049(3) 0.039(3) 0.023(2) -0.0064(19) 0.001(2) -0.017(2)
C65 0.052(3) 0.030(2) 0.024(2) -0.0014(18) -0.011(2) -0.009(2)
C66 0.035(2) 0.027(2) 0.020(2) -0.0065(16) -0.0051(18) -0.0019(18)
Cl 0.0421(7) 0.0383(6) 0.0350(7) -0.0050(5) 0.0018(5) -0.0101(5)
O3 0.066(3) 0.076(3) 0.092(4) -0.010(3) -0.036(3) -0.003(3)
O4 0.085(3) 0.070(3) 0.039(3) -0.016(2) 0.009(2) -0.016(2)
O5 0.058(3) 0.036(2) 0.077(3) -0.004(2) -0.007(2) -0.0095(18)
O6 0.052(2) 0.040(2) 0.049(2) -0.0037(17) 0.0173(19) -0.0088(17)

loop_
_atom_type_symbol
_atom_type_description
_atom_type_scat_dispersion_real
_atom_type_scat_dispersion_imag
_atom_type_scat_source
C C 0.0033 0.0016 'International Tables Vol C Tables 4.2.6.8 and 6.1.1.4'
H H 0.0000 0.0000 'International Tables Vol C Tables 4.2.6.8 and 6.1.1.4'
O O 0.0106 0.0060 'International Tables Vol C Tables 4.2.6.8 and 6.1.1.4'
P P 0.1023 0.0942 'International Tables Vol C Tables 4.2.6.8 and 6.1.1.4'
S S 0.1246 0.1234 'International Tables Vol C Tables 4.2.6.8 and 6.1.1.4'
Cl Cl 0.1484 0.1585 'International Tables Vol C Tables 4.2.6.8 and 6.1.1.4'
Ag Ag -0.8971 1.1015 'International Tables Vol C Tables 4.2.6.8 and 6.1.1.4'
Pt Pt -1.7033 8.3905 'International Tables Vol C Tables 4.2.6.8 and 6.1.1.4'

loop_
_geom_angle_atom_site_label_1
_geom_angle_atom_site_label_2
_geom_angle_atom_site_label_3
_geom_angle
_geom_angle_site_symmetry_1
_geom_angle_site_symmetry_3
_geom_angle_publ_flag
P2 Pt P1 100.92(4) . . y
P2 Pt S2 169.03(4) . . y
P1 Pt S2 88.79(4) . . y
P2 Pt S1 96.33(4) . . y
P1 Pt S1 160.58(4) . . y
S2 Pt S1 74.98(4) . . y
P2 Pt Ag 121.72(3) . . y
P1 Pt Ag 97.51(3) . . y
S2 Pt Ag 51.04(3) . . y
S1 Pt Ag 80.70(3) . . y
S1 Ag S2 168.31(4) 2_565 . y
S1 Ag Pt 135.57(3) 2_565 . y
S2 Ag Pt 48.33(2) . . y
S1 Ag Ag 79.55(3) 2_565 2_565 y
S2 Ag Ag 93.61(3) . 2_565 y
Pt Ag Ag 71.321(15) . 2_565 y
C11 P1 C31 106.01(19) . . y
C11 P1 C21 100.94(18) . . y
C31 P1 C21 105.67(18) . . y
C11 P1 Pt 111.04(13) . . y
C31 P1 Pt 107.99(13) . . y
C21 P1 Pt 123.81(14) . . y
C51 P2 C41 107.29(17) . . y
C51 P2 C61 102.26(18) . . y
C41 P2 C61 104.65(18) . . y
C51 P2 Pt 116.38(14) . . y
C41 P2 Pt 113.27(14) . . y
C61 P2 Pt 111.83(12) . . y
C1 S1 Pt 87.54(14) . . y
C1 S1 Ag 107.02(13) . 2_565 y
Pt S1 Ag 99.00(4) . 2_565 y
C1 S2 Pt 87.89(13) . . y
C1 S2 Ag 99.47(14) . . y
Pt S2 Ag 80.63(3) . . y
C2 C1 S2 125.3(3) . . y
C2 C1 S1 127.1(3) . . y
S2 C1 S1 107.3(2) . . y
C1 C2 C5 121.7(4) . . y
C1 C2 C3 122.2(4) . . y
C5 C2 C3 116.0(3) . . y
O1 C3 C4 122.3(5) . . y
O1 C3 C2 116.7(5) . . y
C4 C3 C2 120.9(4) . . y
O2 C5 C6 121.5(4) . . y
O2 C5 C2 120.0(4) . . y
C6 C5 C2 118.5(4) . . y
C12 C11 C16 118.3(4) . . ?
C12 C11 P1 122.9(3) . . ?
C16 C11 P1 118.7(3) . . ?
C13 C12 C11 120.5(4) . . ?
C14 C13 C12 120.1(4) . . ?
C15 C14 C13 120.1(4) . . ?
C16 C15 C14 120.3(4) . . ?
C15 C16 C11 120.8(4) . . ?
C22 C21 C26 118.3(4) . . ?
C22 C21 P1 122.6(3) . . ?
C26 C21 P1 119.0(3) . . ?
C23 C22 C21 120.1(4) . . ?
C24 C23 C22 121.5(4) . . ?
C23 C24 C25 118.8(4) . . ?
C26 C25 C24 120.5(4) . . ?
C25 C26 C21 120.8(4) . . ?
C32 C31 C36 118.9(4) . . ?
C32 C31 P1 118.8(3) . . ?
C36 C31 P1 122.2(3) . . ?
C33 C32 C31 120.6(4) . . ?
C34 C33 C32 119.7(4) . . ?
C35 C34 C33 120.6(4) . . ?
C34 C35 C36 120.1(4) . . ?
C31 C36 C35 120.1(4) . . ?
C42 C41 C46 119.6(4) . . ?
C42 C41 P2 117.8(3) . . ?
C46 C41 P2 122.6(3) . . ?
C43 C42 C41 119.8(4) . . ?
C44 C43 C42 120.7(4) . . ?
C43 C44 C45 119.4(4) . . ?
C44 C45 C46 121.2(4) . . ?
C45 C46 C41 119.3(4) . . ?
C56 C51 C52 119.8(4) . . ?
C56 C51 P2 119.3(3) . . ?
C52 C51 P2 120.9(3) . . ?
C53 C52 C51 119.0(5) . . ?
C54 C53 C52 120.2(5) . . ?
C55 C54 C53 121.1(4) . . ?
C54 C55 C56 119.8(5) . . ?
C55 C56 C51 120.0(5) . . ?
C66 C61 C62 119.4(4) . . ?
C66 C61 P2 122.7(3) . . ?
C62 C61 P2 117.9(3) . . ?
C63 C62 C61 120.2(4) . . ?
C62 C63 C64 120.4(4) . . ?
C65 C64 C63 119.4(5) . . ?
C64 C65 C66 120.9(4) . . ?
C61 C66 C65 119.7(4) . . ?
O3 Cl O6 111.1(3) . . ?
O3 Cl O5 109.9(3) . . ?
O6 Cl O5 110.2(2) . . ?
O3 Cl O4 107.9(3) . . ?
O6 Cl O4 109.0(3) . . ?
O5 Cl O4 108.7(3) . . ?
O99 C98 C97 126.2(13) . . ?
O99 C98 C99 123.1(12) . . ?
C97 C98 C99 110.6(15) . . ?

loop_
_geom_bond_atom_site_label_1
_geom_bond_atom_site_label_2
_geom_bond_distance
_geom_bond_site_symmetry_2
_geom_bond_publ_flag
Pt P2 2.2912(10) . y
Pt P1 2.2999(11) . y
Pt S2 2.3625(10) . y
Pt S1 2.3700(10) . y
Pt Ag 3.1204(5) . y
Ag S1 2.4265(11) 2_565 y
Ag S2 2.4591(11) . y
Ag Ag 3.1363(8) 2_565 y
P1 C11 1.819(4) . y
P1 C31 1.825(4) . y
P1 C21 1.827(4) . y
P2 C51 1.811(4) . y
P2 C41 1.822(4) . y
P2 C61 1.827(4) . y
S1 C1 1.791(4) . y
S1 Ag 2.4265(11) 2_565 ?
S2 C1 1.785(4) . y
O1 C3 1.214(6) . y
O2 C5 1.232(6) . y
C1 C2 1.348(5) . y
C2 C5 1.499(6) . y
C2 C3 1.514(6) . y
C3 C4 1.505(8) . y
C5 C6 1.494(6) . y
C11 C12 1.405(5) . ?
C11 C16 1.414(6) . ?
C12 C13 1.394(6) . ?
C13 C14 1.392(6) . ?
C14 C15 1.388(6) . ?
C15 C16 1.380(6) . ?
C21 C22 1.387(5) . ?
C21 C26 1.402(5) . ?
C22 C23 1.384(6) . ?
C23 C24 1.378(6) . ?
C24 C25 1.381(6) . ?
C25 C26 1.379(5) . ?
C31 C32 1.396(6) . ?
C31 C36 1.398(6) . ?
C32 C33 1.393(6) . ?
C33 C34 1.385(6) . ?
C34 C35 1.374(6) . ?
C35 C36 1.400(6) . ?
C41 C42 1.402(5) . ?
C41 C46 1.406(5) . ?
C42 C43 1.397(6) . ?
C43 C44 1.386(7) . ?
C44 C45 1.387(7) . ?
C45 C46 1.394(6) . ?
C51 C56 1.397(6) . ?
C51 C52 1.408(6) . ?
C52 C53 1.392(6) . ?
C53 C54 1.384(7) . ?
C54 C55 1.367(7) . ?
C55 C56 1.392(6) . ?
C61 C66 1.392(6) . ?
C61 C62 1.409(5) . ?
C62 C63 1.391(6) . ?
C63 C64 1.394(7) . ?
C64 C65 1.387(7) . ?
C65 C66 1.401(6) . ?
Cl O3 1.431(5) . ?
Cl O6 1.432(4) . ?
Cl O5 1.436(4) . ?
Cl O4 1.448(4) . ?
C97 C98 1.290(17) . ?
C98 O99 1.269(9) . ?
C98 C99 1.385(17) . ?

loop_
_geom_hbond_atom_site_label_D
_geom_hbond_atom_site_label_H
_geom_hbond_atom_site_label_A
_geom_hbond_distance_DH
_geom_hbond_distance_HA
_geom_hbond_distance_DA
_geom_hbond_angle_DHA
_geom_hbond_site_symmetry_A
C13 H13 O6 0.95 2.49 3.388(6) 157.6 .
